data_1000119
loop_
_publ_author_name
'Le Bail, A'
'Marcos, M D'
'Amoros, P'

_publ_section_title
;
Ab initio crystal structure determination of V O (H2 P O2) .(H2 O) from
X-ray and neutron powder diffraction data. A monodimensional
vanadium(IV) hypophosphite
;
_journal_coden_ASTM INOCAJ
_journal_name_full 'Inorganic Chemistry'
_journal_page_first 2607
_journal_page_last 2613
_journal_paper_doi 10.1021/ic00090a021
_journal_volume 33
_journal_year 1994
_chemical_formula_analytical '(V O) (H2 P O2)2 (H2 O)1.17'
_chemical_formula_structural '(V O) (H2 P O2)2 (H2 O)'
_chemical_formula_sum 'H6 O6 P2 V'
_chemical_name_systematic
;
Oxovanadium bis(dihydrogenphosphate(I)) hydrate
;
_space_group_IT_number 15
_symmetry_cell_setting monoclinic
_symmetry_Int_Tables_number 15
_symmetry_space_group_name_Hall '-C 2yc'
_symmetry_space_group_name_H-M 'C 1 2/c 1'
_cell_angle_alpha 90
_cell_angle_beta 122.75(3)
_cell_angle_gamma 90
_cell_formula_units_Z 4
_cell_length_a 12.179(4)
_cell_length_b 8.096(1)
_cell_length_c 7.638(3)
_cell_volume 633.4
_refine_ls_R_factor_all 0.052
_cod_database_code 1000119

loop_
_symmetry_equiv_pos_as_xyz
x,y,z
-x,y,1/2-z
-x,-y,-z
x,-y,1/2+z
1/2+x,1/2+y,z
1/2-x,1/2+y,1/2-z
1/2-x,1/2-y,-z
1/2+x,1/2-y,1/2+z

loop_
_atom_site_label
_atom_site_type_symbol
_atom_site_symmetry_multiplicity
_atom_site_Wyckoff_symbol
_atom_site_fract_x
_atom_site_fract_y
_atom_site_fract_z
_atom_site_occupancy
_atom_site_attached_hydrogens
_atom_site_calc_flag
V1 V4+ 4 e 0. 0.7582(4) 0.25 1. 0 d
P1 P1+ 8 f 0.2295(3) 0.6646(4) 0.7135(5) 1. 0 d
O1 O2- 8 f 0.1460(6) 0.7916(7) 0.5456(9) 1. 0 d
O2 O2- 8 f 0.1251(6) 0.7910(7) 0.1563(9) 1. 0 d
O3 O2- 4 e 0. 0.0325(9) 0.25 1. 2 d
O4 O2- 4 e 0. 0.5679(11) 0.25 1. 0 d
H1 H1+ 8 f -1. -1. -1. 3. 0 dum

loop_
_atom_type_symbol
_atom_type_oxidation_number
V4+ 4.000
P1+ 1.000
O2- -2.000
H1+ 1.000
